data_1573204
loop_
_publ_author_name
'Zwolenik, A.'
'Makal, A.'

_publ_section_title
;
 Tracking anharmonic oscillations in the structure of
 &#x3b2;-1,3-diacetylpyrene.
;
_journal_issue 1
_journal_name_full IUCrJ
_journal_paper_doi 10.1107/S2052252524010443
_journal_volume 12
_journal_year 2025
_chemical_formula_moiety 'C20 H14 O2'
_chemical_formula_sum 'C20 H14 O2'
_chemical_formula_weight 286.333
_space_group_crystal_system monoclinic
_space_group_IT_number 14
_space_group_name_Hall '-P 2ybc'
_space_group_name_H-M_alt 'P 1 21/c 1'
_symmetry_Int_Tables_number 14
_atom_sites_solution_primary dual
_audit_creation_date 2024-08-02
_audit_creation_method
;
Olex2 1.5
(compiled 2024.02.16 svn.r378c4104 for OlexSys, GUI svn.r6928)
;
_cell_angle_alpha 90
_cell_angle_beta 103.161(3)
_cell_angle_gamma 90
_cell_formula_units_Z 4
_cell_length_a 7.2211(2)
_cell_length_b 11.0779(3)
_cell_length_c 17.7769(5)
_cell_measurement_reflns_used 4768
_cell_measurement_temperature 250.00(10)
_cell_measurement_theta_max 78.8980
_cell_measurement_theta_min 4.7240
_cell_volume 1384.70(7)
_computing_cell_refinement 'CrysAlisPro 1.171.43.104a (Rigaku OD, 2023)'
_computing_data_collection 'CrysAlisPro system (CCD 42.70a 64-bit (release 22-09-2022))'
_computing_data_reduction 'CrysAlisPro 1.171.43.104a (Rigaku OD, 2023)'
_computing_molecular_graphics 'Olex2 1.5 (Dolomanov et al., 2009)'
_computing_publication_material 'Olex2 1.5 (Dolomanov et al., 2009)'
_computing_structure_refinement 'olex2.refine 1.5 (Bourhis et al., 2015)'
_computing_structure_solution 'SHELXT 2018/2 (Sheldrick, 2018)'
_diffrn_ambient_environment N~2~
_diffrn_ambient_temperature 250.00(10)
_diffrn_detector 'Hybrid Pixel Array Detector'
_diffrn_detector_area_resol_mean 10.0000
_diffrn_detector_type HyPix
_diffrn_measured_fraction_theta_full 0.9968
_diffrn_measured_fraction_theta_max 0.9873
_diffrn_measurement_details
;
List of Runs (angles in degrees, time in seconds):

  # Type    Start    End  Width  t~exp~   \w     \q     \k     \f   Frames
--------------------------------------------------------------------------
  1  \w    -96.00   3.00   0.50    0.40    --  -38.96 -60.00 100.00  198
  2  \w     84.00 141.00   0.50    1.60    --   84.48  60.00-120.00  114
  3  \w      7.00 124.00   0.50    1.60    --   84.48 -60.00 100.00  234
  4  \w    126.00 168.00   0.50    3.20    --  130.00 -60.00 100.00   84
  5  \w     42.00 109.00   0.50    3.20    --  130.00 -60.00 100.00  134
  6  \w    149.00 178.00   0.50    3.20    --  130.00  60.00-120.00   58
  7  \w   -129.00 -88.00   0.50    0.40    --  -38.96 -99.00-120.00   82
  8  \w   -103.00 -74.00   0.50    0.40    --  -38.96-125.00-180.00   58
  9  \w    -39.00  42.00   0.50    0.40    --  -38.96  60.00-120.00  162
 10  \w     41.00 111.00   0.50    0.40    --   38.96-125.00   0.00  140
 11  \w    110.00 169.00   0.50    1.60    --   84.48 111.00  30.00  118
 12  \w    103.00 132.00   0.50    1.60    --   84.48  63.00-180.00   58
 13  \w    108.00 148.00   0.50    1.60    --   84.48 111.00-150.00   80
 14  \w    145.00 171.00   0.50    1.60    --   84.48  63.00-180.00   52
 15  \w    120.00 145.00   0.50    1.60    --   84.48 178.00  30.00   50
 16  \w     63.00 118.00   0.50    1.60    --   84.48 178.00  90.00  110
 17  \w     75.00 108.00   0.50    1.60    --   84.48 178.00 150.00   66
 18  \w     24.00 107.00   0.50    1.60    --   84.48-111.00 120.00  166
 19  \w     24.00 108.00   0.50    1.60    --   84.48-111.00  60.00  168
 20  \w     54.00 101.00   0.50    3.20    --  130.00-104.00-180.00   94
 21  \w    142.00 177.00   0.50    3.20    --  130.00 104.00 120.00   70
 22  \w    151.00 176.00   0.50    3.20    --  130.00  63.00-180.00   50
 23  \w     63.00 102.00   0.50    3.20    --  130.00 -50.00 -30.00   78
 24  \w    117.00 165.00   0.50    3.20    --  130.00  50.00-150.00   96
 25  \w    102.00 134.00   0.50    3.20    --  130.00  63.00-180.00   64
 26  \w     37.00 107.00   0.50    3.20    --  130.00-104.00  90.00  140
 27  \w    136.00 173.00   0.50    3.20    --  130.00   0.00  90.00   74
 28  \w     36.00 105.00   0.50    3.20    --  130.00   0.00  90.00  138
 29  \w     31.00  77.00   0.50    3.20    --  130.00 -91.00  30.00   92
 30  \w     36.00  87.00   0.50    3.20    --  130.00-104.00-150.00  102
 31  \w     33.00 104.00   0.50    3.20    --  130.00 -91.00  90.00  142
 32  \w    130.00 155.00   0.50    3.20    --  130.00 -50.00 -30.00   50
 33  \w     91.00 167.00   0.50    3.20    --  130.00 138.00 -30.00  152
 34  \w     89.00 122.00   0.50    3.20    --  130.00  77.00 -60.00   66
 35  \w    121.00 173.00   0.50    3.20    --  130.00 104.00 -60.00  104
 36  \w     48.00  73.00   0.50    3.20    --  130.00 -91.00   0.00   50
 37  \w     42.00  72.00   0.50    3.20    --  130.00-104.00 150.00   60
 38  \w     36.00  67.00   0.50    3.20    --  130.00-104.00  30.00   62
 39  \w    107.00 163.00   0.50    3.20    --  130.00 104.00-180.00  112
 40  \w    153.00 178.00   0.50    3.20    --  130.00  38.00  30.00   50
 41  \w     95.00 120.00   0.50    3.20    --  130.00 -38.00 120.00   50
 42  \w    149.00 178.00   0.50    3.20    --  130.00 -38.00 120.00   58
 43  \w     67.00  97.00   0.50    3.20    --  130.00  38.00  30.00   60
 44  \w    129.00 154.00   0.50    3.20    --  130.00  63.00 -90.00   50
 45  \w    119.00 144.00   0.50    3.20    --  130.00 104.00 150.00   50
;
_diffrn_measurement_device 'four-circle diffractometer'
_diffrn_measurement_device_type 'SuperNova, Dual, Cu at home/near, HyPix'
_diffrn_measurement_method '\w scans'
_diffrn_orient_matrix_type 'CrysAlisPro convention (1999,Acta A55,543-557)'
_diffrn_orient_matrix_UB_11 0.0550282363
_diffrn_orient_matrix_UB_12 0.0968070342
_diffrn_orient_matrix_UB_13 -0.0531951463
_diffrn_orient_matrix_UB_21 -0.1910358620
_diffrn_orient_matrix_UB_22 -0.0192090967
_diffrn_orient_matrix_UB_23 -0.0583781870
_diffrn_orient_matrix_UB_31 -0.0918746673
_diffrn_orient_matrix_UB_32 0.0979682638
_diffrn_orient_matrix_UB_33 0.0411236177
_diffrn_radiation_monochromator mirror
_diffrn_radiation_probe x-ray
_diffrn_radiation_type 'Cu K\a'
_diffrn_radiation_wavelength 1.54184
_diffrn_reflns_av_R_equivalents 0.0248
_diffrn_reflns_av_unetI/netI 0.0282
_diffrn_reflns_Laue_measured_fraction_full 0.9968
_diffrn_reflns_Laue_measured_fraction_max 0.9873
_diffrn_reflns_limit_h_max 7
_diffrn_reflns_limit_h_min -9
_diffrn_reflns_limit_k_max 14
_diffrn_reflns_limit_k_min -13
_diffrn_reflns_limit_l_max 22
_diffrn_reflns_limit_l_min -21
_diffrn_reflns_number 9298
_diffrn_reflns_point_group_measured_fraction_full 0.9968
_diffrn_reflns_point_group_measured_fraction_max 0.9873
_diffrn_reflns_theta_full 67.6840
_diffrn_reflns_theta_max 79.17
_diffrn_reflns_theta_min 4.74
_diffrn_source 'micro-focus sealed X-ray tube'
_diffrn_source_type 'SuperNova (Cu) X-ray Source'
_exptl_absorpt_coefficient_mu 0.698
_exptl_absorpt_correction_T_max 1.000
_exptl_absorpt_correction_T_min 0.836
_exptl_absorpt_correction_type gaussian
_exptl_absorpt_process_details
;
CrysAlisPro 1.171.43.104a (Rigaku Oxford Diffraction, 2023)
Numerical absorption correction based on gaussian integration over
a multifaceted crystal model
Empirical absorption correction using spherical harmonics,
implemented in SCALE3 ABSPACK scaling algorithm.
;
_exptl_crystal_colour 'clear yellow'
_exptl_crystal_colour_lustre clear
_exptl_crystal_colour_primary yellow
_exptl_crystal_density_diffrn 1.373
_exptl_crystal_description irregular
_exptl_crystal_F_000 601.956
_exptl_crystal_size_max 0.18
_exptl_crystal_size_mid 0.13
_exptl_crystal_size_min 0.11
_refine_diff_density_max 0.1070
_refine_diff_density_min -0.1198
_refine_diff_density_rms 0.0256
_refine_ls_d_res_high 0.7849
_refine_ls_d_res_low 9.3307
_refine_ls_goodness_of_fit_ref 1.0489
_refine_ls_hydrogen_treatment refall
_refine_ls_matrix_type full
_refine_ls_number_constraints 0
_refine_ls_number_parameters 375
_refine_ls_number_reflns 2964
_refine_ls_number_restraints 0
_refine_ls_restrained_S_all 1.0489
_refine_ls_R_factor_all 0.0319
_refine_ls_R_factor_gt 0.0245
_refine_ls_shift/su_max 0.0002
_refine_ls_shift/su_mean 0.0000
_refine_ls_structure_factor_coef Fsqd
_refine_ls_weighting_details 'w=1/[\s^2^(Fo^2^)+(0.0087P)^2^+0.0475P] where P=(Fo^2^+2Fc^2^)/3'
_refine_ls_weighting_scheme calc
_refine_ls_wR_factor_gt 0.0524
_refine_ls_wR_factor_ref 0.0552
_reflns_Friedel_coverage 0.0
_reflns_limit_h_max 8
_reflns_limit_h_min -9
_reflns_limit_k_max 14
_reflns_limit_k_min 0
_reflns_limit_l_max 22
_reflns_limit_l_min 0
_reflns_number_gt 2379
_reflns_number_total 2964
_reflns_threshold_expression I>=2u(I)
_cod_data_source_file pen5002.cif
_cod_data_source_block 250K
_cod_database_code 1573204
_chemical_oxdiff_formula 'C20 H14 O2'
_olex2_refinement_description
;
;
_olex2_refine_details
;
Refinement using NoSpherA2, an implementation of
NOn-SPHERical Atom-form-factors in Olex2.
Please cite:
F. Kleemiss et al. Chem. Sci. DOI 10.1039/D0SC05526C - 2021
NoSpherA2 implementation of HAR makes use of
tailor-made aspherical atomic form factors calculated
on-the-fly from a Hirshfeld-partitioned electron density (ED) - not from
spherical-atom form factors.

The ED is calculated from a gaussian basis set single determinant SCF
wavefunction - either Hartree-Fock or DFT using selected funtionals
 - for a fragment of the crystal.
This fragment can be embedded in an electrostatic crystal field by employing cluster charges
or modelled using implicit solvation models, depending on the software used.
The following options were used:
   SOFTWARE:       ORCA 5.0
   PARTITIONING:   NoSpherA2
   INT ACCURACY:   Normal
   METHOD:         B3LYP
   BASIS SET:      6-31G(d,p)
   CHARGE:         0
   MULTIPLICITY:   1
   DATE:           2024-08-02_16-36-42
;
_olex2_submission_special_instructions 'No special instructions were received'
_oxdiff_exptl_absorpt_empirical_details
;
Empirical correction (ABSPACK) includes:
- Absorption correction using spherical harmonics
- Frame scaling
;
_oxdiff_exptl_absorpt_empirical_full_max 1.113
_oxdiff_exptl_absorpt_empirical_full_min 0.868

loop_
_space_group_symop_id
_space_group_symop_operation_xyz
1 x,y,z
2 -x,y+1/2,-z+1/2
3 -x,-y,-z
4 x,-y-1/2,z-1/2

loop_
_atom_site_label
_atom_site_type_symbol
_atom_site_fract_x
_atom_site_fract_y
_atom_site_fract_z
_atom_site_U_iso_or_equiv
_atom_site_adp_type
_atom_site_occupancy
_atom_site_refinement_flags_posn
O1 O 0.4639(2) 0.57042(15) 0.73626(7) 0.0722(5) Uani 1.000000 .
O2 O 0.2472(3) 0.09685(15) 0.46922(10) 0.0910(6) Uani 1.000000 .
C1 C 0.32002(10) 0.44404(7) 0.63136(4) 0.04213(16) Uani 1.000000 .
C2 C 0.29977(10) 0.52937(7) 0.57038(4) 0.04142(16) Uani 1.000000 .
C3 C 0.33062(12) 0.65621(8) 0.58325(6) 0.0519(2) Uani 1.000000 .
C4 C 0.31551(13) 0.73516(9) 0.52382(6) 0.0583(2) Uani 1.000000 .
C5 C 0.26613(11) 0.69580(8) 0.44539(5) 0.0535(2) Uani 1.000000 .
C6 C 0.25722(15) 0.77638(12) 0.38376(7) 0.0687(3) Uani 1.000000 .
C7 C 0.21034(15) 0.73549(13) 0.30798(7) 0.0757(3) Uani 1.000000 .
C8 C 0.17062(14) 0.61446(13) 0.29241(6) 0.0703(3) Uani 1.000000 .
C9 C 0.17871(11) 0.53150(10) 0.35259(5) 0.0560(2) Uani 1.000000 .
C10 C 0.14083(13) 0.40649(11) 0.33779(5) 0.0621(2) Uani 1.000000 .
C11 C 0.15582(13) 0.32566(10) 0.39616(5) 0.0572(2) Uani 1.000000 .
C12 C 0.21284(10) 0.36223(8) 0.47551(4) 0.04460(17) Uani 1.000000 .
C13 C 0.23637(11) 0.27934(7) 0.53760(5) 0.04560(18) Uani 1.000000 .
C14 C 0.28531(11) 0.32281(8) 0.61316(5) 0.04542(18) Uani 1.000000 .
C15 C 0.24533(9) 0.48725(7) 0.49254(4) 0.04152(17) Uani 1.000000 .
C16 C 0.22856(10) 0.57169(8) 0.43039(5) 0.04736(19) Uani 1.000000 .
C17 C 0.38498(12) 0.47623(10) 0.71475(5) 0.04872(19) Uani 1.000000 .
C18 C 0.35206(19) 0.38815(12) 0.77461(6) 0.0661(3) Uani 1.000000 .
C19 C 0.22380(13) 0.14544(9) 0.52709(6) 0.0561(2) Uani 1.000000 .
C20 C 0.1817(2) 0.06922(10) 0.59117(7) 0.0668(3) Uani 1.000000 .
H14 H 0.3064(15) 0.2565(9) 0.6600(6) 0.075(3) Uani 1.000000 .
H11 H 0.1266(17) 0.2297(11) 0.3843(7) 0.095(4) Uani 1.000000 .
H3 H 0.3697(17) 0.6876(10) 0.6427(6) 0.088(3) Uani 1.000000 .
H8 H 0.1304(19) 0.5824(13) 0.2317(6) 0.107(5) Uani 1.000000 .
H10 H 0.0995(18) 0.3759(12) 0.2776(6) 0.101(4) Uani 1.000000 .
H18a H 0.444(2) 0.3117(15) 0.7754(9) 0.129(6) Uani 1.000000 .
H4 H 0.3465(18) 0.8308(11) 0.5343(7) 0.102(4) Uani 1.000000 .
H7 H 0.203(2) 0.7969(13) 0.2614(8) 0.125(5) Uani 1.000000 .
H18b H 0.387(3) 0.4280(14) 0.8302(7) 0.140(6) Uani 1.000000 .
H20a H 0.073(2) 0.1068(12) 0.6148(9) 0.126(6) Uani 1.000000 .
H20b H 0.308(2) 0.0676(13) 0.6378(10) 0.130(6) Uani 1.000000 .
H6 H 0.2872(19) 0.8717(13) 0.3972(8) 0.107(4) Uani 1.000000 .
H18c H 0.212(2) 0.3537(15) 0.7631(8) 0.128(6) Uani 1.000000 .
H20c H 0.148(2) -0.0204(11) 0.5712(9) 0.132(6) Uani 1.000000 .

loop_
_atom_site_aniso_label
_atom_site_aniso_U_11
_atom_site_aniso_U_22
_atom_site_aniso_U_33
_atom_site_aniso_U_12
_atom_site_aniso_U_13
_atom_site_aniso_U_23
O1 0.0997(14) 0.0689(12) 0.0432(9) -0.0119(9) 0.0065(8) -0.0150(8)
O2 0.1410(18) 0.0590(11) 0.0835(12) -0.0148(10) 0.0478(11) -0.0259(10)
C1 0.0403(3) 0.0477(4) 0.0387(3) 0.0011(3) 0.0097(3) -0.0062(3)
C2 0.0370(3) 0.0465(4) 0.0411(4) 0.0007(3) 0.0096(3) -0.0066(3)
C3 0.0548(4) 0.0475(5) 0.0537(5) -0.0019(4) 0.0131(4) -0.0067(4)
C4 0.0579(5) 0.0488(5) 0.0692(6) 0.0001(4) 0.0169(4) 0.0019(4)
C5 0.0430(4) 0.0590(5) 0.0598(5) 0.0066(4) 0.0141(3) 0.0103(4)
C6 0.0550(5) 0.0739(7) 0.0791(7) 0.0104(5) 0.0190(5) 0.0261(6)
C7 0.0574(5) 0.1019(9) 0.0688(7) 0.0162(5) 0.0164(5) 0.0353(7)
C8 0.0525(5) 0.1083(9) 0.0499(5) 0.0137(5) 0.0111(4) 0.0204(6)
C9 0.0415(4) 0.0836(7) 0.0421(4) 0.0084(4) 0.0079(3) 0.0054(4)
C10 0.0547(5) 0.0900(7) 0.0394(4) 0.0008(5) 0.0063(3) -0.0089(5)
C11 0.0555(5) 0.0709(6) 0.0440(4) -0.0033(4) 0.0090(3) -0.0155(4)
C12 0.0392(3) 0.0544(4) 0.0402(4) -0.0008(3) 0.0090(3) -0.0103(3)
C13 0.0446(4) 0.0476(4) 0.0451(4) -0.0015(3) 0.0113(3) -0.0096(3)
C14 0.0462(4) 0.0476(4) 0.0428(4) 0.0011(3) 0.0108(3) -0.0052(3)
C15 0.0340(3) 0.0516(4) 0.0391(3) 0.0023(3) 0.0085(3) -0.0038(3)
C16 0.0349(3) 0.0625(5) 0.0450(4) 0.0057(3) 0.0096(3) 0.0042(4)
C17 0.0498(4) 0.0568(5) 0.0396(4) 0.0020(4) 0.0101(3) -0.0089(4)
C18 0.0746(7) 0.0805(7) 0.0422(5) -0.0054(6) 0.0114(4) 0.0019(5)
C19 0.0587(5) 0.0501(5) 0.0600(6) -0.0040(4) 0.0150(4) -0.0133(5)
C20 0.0781(7) 0.0488(6) 0.0711(7) 0.0006(5) 0.0122(6) -0.0011(5)
H14 0.103(8) 0.063(6) 0.059(6) -0.012(6) 0.020(6) 0.008(5)
H11 0.118(10) 0.081(8) 0.080(8) -0.013(7) 0.011(7) -0.034(7)
H3 0.118(10) 0.078(8) 0.066(7) -0.015(7) 0.015(7) -0.020(6)
H8 0.112(10) 0.159(14) 0.046(7) 0.022(9) 0.007(7) 0.027(8)
H10 0.112(10) 0.140(12) 0.045(6) -0.014(8) 0.002(6) -0.014(7)
H18a 0.147(14) 0.138(14) 0.101(12) 0.058(12) 0.022(10) 0.030(11)
H4 0.124(11) 0.065(8) 0.111(10) -0.002(7) 0.016(8) 0.002(7)
H7 0.141(12) 0.135(12) 0.094(10) 0.014(9) 0.021(8) 0.062(9)
H18b 0.219(18) 0.148(14) 0.049(7) -0.044(12) 0.022(9) -0.023(8)
H20a 0.157(14) 0.107(11) 0.146(14) 0.020(10) 0.101(12) 0.009(9)
H20b 0.103(11) 0.112(12) 0.148(14) -0.007(9) -0.025(10) 0.019(11)
H6 0.101(10) 0.096(10) 0.118(12) 0.006(8) 0.014(8) 0.024(9)
H18c 0.105(11) 0.181(16) 0.105(11) -0.052(11) 0.036(9) 0.013(10)
H20c 0.218(18) 0.051(7) 0.135(12) -0.029(9) 0.057(12) -0.012(8)

loop_
_atom_type_symbol
_atom_type_scat_dispersion_real
_atom_type_scat_dispersion_imag
_atom_type_scat_source
_atom_type_scat_dispersion_source
C 0.01788 0.00908 'NoSpherA2: Chem.Sci. 2021, DOI:10.1039/D0SC05526C' 'Brennan, Cowan, Rev. Sci. Instrum., 1992, 63, 850'
H 0.00000 0.00000 'NoSpherA2: Chem.Sci. 2021, DOI:10.1039/D0SC05526C' 'Brennan, Cowan, Rev. Sci. Instrum., 1992, 63, 850'
O 0.04960 0.03234 'NoSpherA2: Chem.Sci. 2021, DOI:10.1039/D0SC05526C' 'Brennan, Cowan, Rev. Sci. Instrum., 1992, 63, 850'

loop_
_exptl_crystal_face_index_h
_exptl_crystal_face_index_k
_exptl_crystal_face_index_l
_exptl_crystal_face_perp_dist
5 0 -1 0.0615
1 -6 -7 0.0631
-5 0 1 0.0532
-3 5 6 0.0610
1 5 -7 0.0418
-2 -3 10 0.0486
1 -7 1 0.0784
3 1 5 0.0843
-4 0 -5 0.0655
-3 -4 -3 0.0684
4 3 -5 0.0524
-3 -5 6 0.0506
1 -1 11 0.0735
0 -6 6 0.0694

loop_
_geom_angle_atom_site_label_1
_geom_angle_atom_site_label_2
_geom_angle_atom_site_label_3
_geom_angle
_geom_angle_site_symmetry_1
_geom_angle_site_symmetry_3
_geom_angle_publ_flag
C14 C1 C2 118.90(7) . . ?
C17 C1 C2 123.60(7) . . ?
C17 C1 C14 117.45(7) . . ?
C3 C2 C1 123.06(7) . . ?
C15 C2 C1 118.68(7) . . ?
C15 C2 C3 118.27(7) . . ?
C4 C3 C2 121.73(9) . . ?
H3 C3 C2 117.7(6) . . ?
H3 C3 C4 120.6(6) . . ?
C5 C4 C3 121.46(9) . . ?
H4 C4 C3 121.1(7) . . ?
H4 C4 C5 117.4(7) . . ?
C6 C5 C4 121.70(10) . . ?
C16 C5 C4 118.41(8) . . ?
C16 C5 C6 119.88(10) . . ?
C7 C6 C5 120.52(12) . . ?
H6 C6 C5 118.1(8) . . ?
H6 C6 C7 121.3(8) . . ?
C8 C7 C6 120.22(11) . . ?
H7 C7 C6 120.3(9) . . ?
H7 C7 C8 119.5(8) . . ?
C9 C8 C7 120.74(11) . . ?
H8 C8 C7 120.0(7) . . ?
H8 C8 C9 119.2(7) . . ?
C10 C9 C8 121.58(9) . . ?
C16 C9 C8 119.70(10) . . ?
C16 C9 C10 118.71(8) . . ?
C11 C10 C9 121.48(8) . . ?
H10 C10 C9 118.6(7) . . ?
H10 C10 C11 119.9(7) . . ?
C12 C11 C10 121.39(10) . . ?
H11 C11 C10 121.0(6) . . ?
H11 C11 C12 117.6(6) . . ?
C13 C12 C11 122.68(8) . . ?
C15 C12 C11 118.65(8) . . ?
C15 C12 C13 118.67(7) . . ?
C14 C13 C12 119.08(8) . . ?
C19 C13 C12 123.56(7) . . ?
C19 C13 C14 117.24(8) . . ?
C13 C14 C1 123.38(8) . . ?
H14 C14 C1 119.0(5) . . ?
H14 C14 C13 117.5(5) . . ?
C12 C15 C2 121.25(7) . . ?
C16 C15 C2 119.38(7) . . ?
C16 C15 C12 119.34(7) . . ?
C9 C16 C5 118.93(8) . . ?
C15 C16 C5 120.70(7) . . ?
C15 C16 C9 120.35(8) . . ?
C1 C17 O1 122.65(10) . . ?
C18 C17 O1 118.43(10) . . ?
C18 C17 C1 118.93(9) . . ?
H18a C18 C17 108.9(8) . . ?
H18b C18 C17 110.4(8) . . ?
H18b C18 H18a 107.6(12) . . ?
H18c C18 C17 113.3(8) . . ?
H18c C18 H18a 106.3(13) . . ?
H18c C18 H18b 110.1(11) . . ?
C13 C19 O2 122.19(12) . . ?
C20 C19 O2 119.15(12) . . ?
C20 C19 C13 118.65(9) . . ?
H20a C20 C19 112.1(8) . . ?
H20b C20 C19 107.9(9) . . ?
H20b C20 H20a 105.9(12) . . ?
H20c C20 C19 109.9(8) . . ?
H20c C20 H20a 111.5(12) . . ?
H20c C20 H20b 109.2(11) . . ?

loop_
_geom_bond_atom_site_label_1
_geom_bond_atom_site_label_2
_geom_bond_distance
_geom_bond_site_symmetry_2
_geom_bond_publ_flag
O1 C17 1.2086(16) . ?
O2 C19 1.2066(16) . ?
C1 C2 1.4205(11) . ?
C1 C14 1.3907(11) . ?
C1 C17 1.4926(11) . ?
C2 C3 1.4328(11) . ?
C2 C15 1.4281(10) . ?
C3 C4 1.3567(14) . ?
C3 H3 1.087(10) . ?
C4 C5 1.4265(14) . ?
C4 H4 1.090(12) . ?
C5 C6 1.4033(13) . ?
C5 C16 1.4150(13) . ?
C6 C7 1.3881(18) . ?
C6 H6 1.093(14) . ?
C7 C8 1.3858(18) . ?
C7 H7 1.064(11) . ?
C8 C9 1.4014(14) . ?
C8 H8 1.109(12) . ?
C9 C10 1.4244(15) . ?
C9 C16 1.4191(11) . ?
C10 C11 1.3561(15) . ?
C10 H10 1.097(10) . ?
C11 C12 1.4349(11) . ?
C11 H11 1.095(11) . ?
C12 C13 1.4159(12) . ?
C12 C15 1.4256(11) . ?
C13 C14 1.3947(11) . ?
C13 C19 1.4952(12) . ?
C14 H14 1.095(10) . ?
C15 C16 1.4316(11) . ?
C17 C18 1.5022(14) . ?
C18 H18a 1.075(15) . ?
C18 H18b 1.059(12) . ?
C18 H18c 1.058(14) . ?
C19 C20 1.5034(15) . ?
C20 H20a 1.056(13) . ?
C20 H20b 1.085(15) . ?
C20 H20c 1.064(12) . ?

loop_
_geom_torsion_atom_site_label_1
_geom_torsion_atom_site_label_2
_geom_torsion_atom_site_label_3
_geom_torsion_atom_site_label_4
_geom_torsion
_geom_torsion_site_symmetry_1
_geom_torsion_site_symmetry_2
_geom_torsion_site_symmetry_3
_geom_torsion_site_symmetry_4
_geom_torsion_publ_flag
O1 C17 C1 C2 -16.54(13) . . . . ?
O1 C17 C1 C14 160.80(12) . . . . ?
O2 C19 C13 C12 21.81(15) . . . . ?
O2 C19 C13 C14 -154.22(14) . . . . ?
C1 C2 C3 C4 178.08(8) . . . . ?
C1 C2 C15 C12 -0.45(8) . . . . ?
C1 C2 C15 C16 -178.57(6) . . . . ?
C1 C14 C13 C12 -2.61(9) . . . . ?
C1 C14 C13 C19 173.60(8) . . . . ?
C2 C3 C4 C5 0.65(10) . . . . ?
C2 C15 C12 C11 179.13(7) . . . . ?
C2 C15 C12 C13 -0.27(8) . . . . ?
C2 C15 C16 C5 0.28(8) . . . . ?
C2 C15 C16 C9 178.62(6) . . . . ?
C3 C4 C5 C6 -177.59(9) . . . . ?
C3 C4 C5 C16 1.39(10) . . . . ?
C4 C5 C6 C7 179.46(9) . . . . ?
C4 C5 C16 C9 179.80(7) . . . . ?
C4 C5 C16 C15 -1.84(9) . . . . ?
C5 C6 C7 C8 0.40(11) . . . . ?
C5 C16 C9 C8 1.04(9) . . . . ?
C5 C16 C9 C10 -179.93(7) . . . . ?
C5 C16 C15 C12 -177.87(7) . . . . ?
C6 C7 C8 C9 -0.57(11) . . . . ?
C7 C8 C9 C10 -179.16(9) . . . . ?
C7 C8 C9 C16 -0.16(11) . . . . ?
C8 C9 C10 C11 177.44(9) . . . . ?
C8 C9 C16 C15 -177.33(7) . . . . ?
C9 C10 C11 C12 -0.78(10) . . . . ?
C9 C16 C15 C12 0.47(8) . . . . ?
C10 C11 C12 C13 -177.67(8) . . . . ?
C10 C11 C12 C15 2.96(10) . . . . ?
C11 C12 C13 C14 -177.64(8) . . . . ?
C11 C12 C13 C19 6.40(9) . . . . ?
C11 C12 C15 C16 -2.75(8) . . . . ?
C12 C13 C19 C20 -158.56(9) . . . . ?

loop_
_exptl_oxdiff_crystal_face_indexfrac_h
_exptl_oxdiff_crystal_face_indexfrac_k
_exptl_oxdiff_crystal_face_indexfrac_l
_exptl_oxdiff_crystal_face_x
_exptl_oxdiff_crystal_face_y
_exptl_oxdiff_crystal_face_z
5.0333 0.1247 -1.1451 0.3500 -0.8971 -0.4973
1.0372 -6.0700 -6.9200 -0.1624 0.3224 -0.9745
-5.0333 -0.1247 1.1451 -0.3500 0.8971 0.4973
-3.0467 5.0021 5.9965 -0.0024 0.1359 1.0166
0.9223 5.0021 -7.1030 0.9128 0.1424 0.1132
-1.9366 -2.9911 10.0949 -0.9331 -0.1619 0.3000
1.0855 -7.0111 1.0858 -0.6768 -0.1361 -0.7419
3.0360 1.1271 4.8887 0.0161 -0.8870 0.0325
-4.0541 -0.1472 -4.8760 0.0220 1.0620 0.1575
-2.9952 -4.1305 -2.8415 -0.4135 0.8174 -0.2463
3.9755 3.0851 -5.1603 0.7919 -0.5175 -0.2752
-2.9422 -5.0635 6.1629 -0.9799 0.2996 0.0277
1.0701 -0.8901 10.9724 -0.6110 -0.8279 0.2657
0.0910 -5.9903 6.0917 -0.8989 -0.2579 -0.3447

loop_
_atom_site_anharm_gc_c_label
_atom_site_anharm_gc_c_111
_atom_site_anharm_gc_c_112
_atom_site_anharm_gc_c_113
_atom_site_anharm_gc_c_122
_atom_site_anharm_gc_c_123
_atom_site_anharm_gc_c_133
_atom_site_anharm_gc_c_222
_atom_site_anharm_gc_c_223
_atom_site_anharm_gc_c_233
_atom_site_anharm_gc_c_333
O1 -0.000030(5) -0.0000016(16) 0.0000007(11) 0.0000001(8) 0.0000000(4) -0.0000002(4) -0.0000010(7) -0.0000002(3) 0.00000007(18) -0.00000002(19)
O2 -0.000039(3) 0.0000090(7) -0.0000039(6) -0.0000009(3) 0.00000123(19) -0.00000090(18) -0.0000005(3) 0.00000020(13) 0.00000006(9) -0.00000011(9)

loop_
_atom_site_anharm_gc_d_label
_atom_site_anharm_gc_d_1111
_atom_site_anharm_gc_d_1112
_atom_site_anharm_gc_d_1113
_atom_site_anharm_gc_d_1122
_atom_site_anharm_gc_d_1123
_atom_site_anharm_gc_d_1133
_atom_site_anharm_gc_d_1222
_atom_site_anharm_gc_d_1223
_atom_site_anharm_gc_d_1233
_atom_site_anharm_gc_d_1333
_atom_site_anharm_gc_d_2222
_atom_site_anharm_gc_d_2223
_atom_site_anharm_gc_d_2233
_atom_site_anharm_gc_d_2333
_atom_site_anharm_gc_d_3333
O1 0.0000015(8) 0.0000000(2) -0.00000003(16) 0.00000007(9) 0.00000000(5) 0.00000001(4) 0.00000001(6) 0.00000001(2) -0.000000007(16) -0.000000001(17) 0.00000006(6) 0.00000001(2) -0.000000003(11) -0.000000004(9) -0.000000005(11)
O2 0.0000012(4) -0.00000041(10) -0.00000001(8) 0.00000009(4) -0.00000001(2) 0.00000001(2) -0.00000001(3) 0.000000001(11) -0.000000012(8) 0.000000003(8) 0.00000001(2) 0.000000011(10) 0.000000005(5) -0.000000003(4) 0.000000004(5)
